data_7210043
loop_
_publ_author_name
'Yang, Yan'
'Du, Peng'
'Yang, Jin'
'Kan, Wei-Qiu'
'Ma, Jian-Fang'

_publ_section_title
;
 A series of Cu(ii) and Cd(ii) coordination polymers constructed by
 3,5-dinitrosalicylic acid and flexible bis(triazole) ligands containing
 different spacers
;
_journal_issue 21
_journal_name_full CrystEngComm
_journal_page_first 4357
_journal_paper_doi 10.1039/c3ce00034f
_journal_volume 15
_journal_year 2013
_chemical_formula_moiety 'C40 H26 Cu4 N20 O29, 2H2O'
_chemical_formula_sum 'C40 H30 Cu4 N20 O31'
_chemical_formula_weight 1540.97
_chemical_name_systematic
;
?
;
_space_group_IT_number 2
_symmetry_cell_setting triclinic
_symmetry_space_group_name_Hall '-P 1'
_symmetry_space_group_name_H-M 'P -1'
_atom_sites_solution_hydrogens geom
_atom_sites_solution_primary direct
_atom_sites_solution_secondary difmap
_audit_creation_method SHELXL-97
_cell_angle_alpha 97.541(5)
_cell_angle_beta 112.786(6)
_cell_angle_gamma 107.054(5)
_cell_formula_units_Z 2
_cell_length_a 14.4399(8)
_cell_length_b 14.5184(8)
_cell_length_c 15.3895(10)
_cell_measurement_reflns_used 6810
_cell_measurement_temperature 293(2)
_cell_measurement_theta_max 29.2161
_cell_measurement_theta_min 2.8676
_cell_volume 2731.8(3)
_computing_cell_refinement CrysAlis
_computing_data_collection 'CrysAlis (Oxford Diffraction, 2006)'
_computing_data_reduction CrysAlis
_computing_structure_refinement 'SHELXL-97 (Sheldrick, 2008)'
_computing_structure_solution 'SHELXS-97 (Sheldrick, 1997)'
_diffrn_ambient_temperature 293(2)
_diffrn_detector_area_resol_mean 10.0
_diffrn_measured_fraction_theta_full 0.997
_diffrn_measured_fraction_theta_max 0.997
_diffrn_measurement_device_type 'Oxford Diffraction Gemini R Ultra'
_diffrn_measurement_method '\w scan'
_diffrn_radiation_monochromator graphite
_diffrn_radiation_source 'fine-focus sealed tube'
_diffrn_radiation_type MoK\a
_diffrn_radiation_wavelength 0.71073
_diffrn_reflns_av_R_equivalents 0.0271
_diffrn_reflns_av_sigmaI/netI 0.0660
_diffrn_reflns_limit_h_max 17
_diffrn_reflns_limit_h_min -17
_diffrn_reflns_limit_k_max 17
_diffrn_reflns_limit_k_min -14
_diffrn_reflns_limit_l_max 17
_diffrn_reflns_limit_l_min -18
_diffrn_reflns_number 17730
_diffrn_reflns_theta_full 25.00
_diffrn_reflns_theta_max 25.35
_diffrn_reflns_theta_min 2.87
_exptl_absorpt_coefficient_mu 1.654
_exptl_absorpt_correction_T_max 0.8262
_exptl_absorpt_correction_T_min 0.7777
_exptl_absorpt_correction_type multi-scan
_exptl_absorpt_process_details
;
CrysAlis (Oxford Diffraction, 2006)
;
_exptl_crystal_colour blue
_exptl_crystal_density_diffrn 1.873
_exptl_crystal_density_method 'not measured'
_exptl_crystal_description block
_exptl_crystal_F_000 1548
_exptl_crystal_size_max 0.16
_exptl_crystal_size_mid 0.16
_exptl_crystal_size_min 0.12
_refine_diff_density_max 0.623
_refine_diff_density_min -0.447
_refine_diff_density_rms 0.061
_refine_ls_extinction_method none
_refine_ls_goodness_of_fit_ref 0.862
_refine_ls_hydrogen_treatment mixed
_refine_ls_matrix_type full
_refine_ls_number_parameters 885
_refine_ls_number_reflns 9972
_refine_ls_number_restraints 9
_refine_ls_restrained_S_all 0.862
_refine_ls_R_factor_all 0.0552
_refine_ls_R_factor_gt 0.0322
_refine_ls_shift/su_max 0.001
_refine_ls_shift/su_mean 0.000
_refine_ls_structure_factor_coef Fsqd
_refine_ls_weighting_details 'calc w=1/[\s^2^(Fo^2^)+(0.0358P)^2^+0.0000P] where P=(Fo^2^+2Fc^2^)/3'
_refine_ls_weighting_scheme calc
_refine_ls_wR_factor_gt 0.0687
_refine_ls_wR_factor_ref 0.0714
_reflns_number_gt 6516
_reflns_number_total 9972
_reflns_threshold_expression >2\s(I)
_cod_data_source_file c3ce00034f.txt
_cod_data_source_block Compound-1
_cod_original_sg_symbol_Hall '-P 1 '
_cod_database_code 7210043

loop_
_symmetry_equiv_pos_as_xyz
'x, y, z'
'-x, -y, -z'

loop_
_atom_site_label
_atom_site_type_symbol
_atom_site_fract_x
_atom_site_fract_y
_atom_site_fract_z
_atom_site_U_iso_or_equiv
_atom_site_adp_type
_atom_site_occupancy
_atom_site_symmetry_multiplicity
_atom_site_calc_flag
_atom_site_refinement_flags
_atom_site_disorder_assembly
_atom_site_disorder_group
Cu1 Cu 0.24603(3) 0.86061(3) 0.77503(2) 0.03088(11) Uani 1 1 d . . .
Cu2 Cu 0.01576(3) 0.53921(3) 0.61219(2) 0.02969(11) Uani 1 1 d . . .
Cu3 Cu -0.08763(3) 0.60216(3) 0.83338(2) 0.02854(10) Uani 1 1 d . . .
Cu4 Cu -0.02824(3) 0.90655(3) 0.81527(3) 0.03037(11) Uani 1 1 d . . .
C1 C 0.4358(3) 0.8440(3) 0.7485(3) 0.0568(11) Uani 1 1 d . . .
H1 H 0.4678 0.8347 0.8103 0.068 Uiso 1 1 calc R . .
C2 C 0.3281(3) 0.8723(2) 0.6276(2) 0.0371(8) Uani 1 1 d . . .
H2 H 0.2710 0.8865 0.5851 0.045 Uiso 1 1 calc R . .
C3 C 0.4133(3) 0.8510(3) 0.5168(2) 0.0433(9) Uani 1 1 d . . .
H3A H 0.4889 0.8790 0.5304 0.052 Uiso 1 1 calc R . .
H3B H 0.3763 0.8893 0.4798 0.052 Uiso 1 1 calc R . .
C4 C 0.3634(3) 0.7432(2) 0.4570(3) 0.0429(9) Uani 1 1 d . . .
H4A H 0.3716 0.7394 0.3971 0.052 Uiso 1 1 calc R . .
H4B H 0.4017 0.7055 0.4938 0.052 Uiso 1 1 calc R . .
C5 C 0.0845(3) 0.6738(3) 0.3699(2) 0.0394(9) Uani 1 1 d . . .
H5 H 0.0192 0.6819 0.3382 0.047 Uiso 1 1 calc R . .
C6 C 0.1958(3) 0.6116(3) 0.4423(2) 0.0382(8) Uani 1 1 d . . .
H6 H 0.2282 0.5702 0.4723 0.046 Uiso 1 1 calc R . .
C7 C -0.2912(2) 0.5941(2) 0.8471(2) 0.0378(9) Uani 1 1 d . . .
H7 H -0.3285 0.5829 0.7797 0.045 Uiso 1 1 calc R . .
C8 C -0.1642(2) 0.6225(2) 0.9867(2) 0.0292(7) Uani 1 1 d . . .
H8 H -0.0972 0.6352 1.0385 0.035 Uiso 1 1 calc R . .
C9 C -0.2720(2) 0.6265(2) 1.0820(2) 0.0339(8) Uani 1 1 d . . .
H9A H -0.2131 0.6207 1.1363 0.041 Uiso 1 1 calc R . .
H9B H -0.3389 0.5735 1.0693 0.041 Uiso 1 1 calc R . .
C10 C -0.2791(2) 0.7272(2) 1.1088(2) 0.0334(8) Uani 1 1 d . . .
H10A H -0.3329 0.7357 1.0521 0.040 Uiso 1 1 calc R . .
H10B H -0.3020 0.7297 1.1603 0.040 Uiso 1 1 calc R . .
C11 C -0.0102(3) 0.8909(3) 1.2234(3) 0.0585(12) Uani 1 1 d . . .
H11 H 0.0629 0.9102 1.2659 0.070 Uiso 1 1 calc R . .
C12 C -0.1540(2) 0.8948(2) 1.1225(2) 0.0361(8) Uani 1 1 d . . .
H12 H -0.2055 0.9141 1.0792 0.043 Uiso 1 1 calc R . .
C13 C -0.0341(2) 0.7193(2) 0.5171(2) 0.0309(8) Uani 1 1 d . . .
C14 C -0.1059(2) 0.6186(2) 0.46441(19) 0.0274(7) Uani 1 1 d . . .
C15 C -0.2032(2) 0.6064(2) 0.3818(2) 0.0327(8) Uani 1 1 d . . .
C16 C -0.2273(2) 0.6858(3) 0.3536(2) 0.0372(9) Uani 1 1 d . . .
H16 H -0.2925 0.6748 0.3003 0.045 Uiso 1 1 calc R . .
C17 C -0.1540(3) 0.7813(3) 0.4053(2) 0.0395(9) Uani 1 1 d . . .
C18 C -0.0580(2) 0.7996(2) 0.4865(2) 0.0366(8) Uani 1 1 d . . .
H18 H -0.0094 0.8651 0.5207 0.044 Uiso 1 1 calc R . .
C19 C 0.0703(2) 0.7458(2) 0.6063(2) 0.0289(7) Uani 1 1 d . . .
C20 C 0.1575(2) 0.5970(2) 0.9107(2) 0.0255(7) Uani 1 1 d . . .
C21 C 0.1145(2) 0.6083(2) 0.9786(2) 0.0266(7) Uani 1 1 d . . .
C22 C 0.1875(2) 0.6269(2) 1.0793(2) 0.0276(7) Uani 1 1 d . A .
C23 C 0.2943(2) 0.6363(2) 1.1104(2) 0.0307(8) Uani 1 1 d . . .
H23 H 0.3399 0.6487 1.1765 0.037 Uiso 1 1 calc R . .
C24 C 0.3313(2) 0.6268(2) 1.0415(2) 0.0293(7) Uani 1 1 d . . .
C25 C 0.2651(2) 0.6064(2) 0.9426(2) 0.0286(7) Uani 1 1 d . . .
H25 H 0.2922 0.5990 0.8974 0.034 Uiso 1 1 calc R . .
C26 C 0.0896(2) 0.5749(2) 0.8031(2) 0.0278(7) Uani 1 1 d . . .
C27 C -0.2370(2) 0.7242(2) 0.6259(2) 0.0253(7) Uani 1 1 d . . .
C28 C -0.2157(2) 0.8262(2) 0.6235(2) 0.0296(7) Uani 1 1 d . . .
C29 C -0.2910(2) 0.8400(2) 0.5375(2) 0.0327(8) Uani 1 1 d . . .
C30 C -0.3789(2) 0.7629(2) 0.4641(2) 0.0345(8) Uani 1 1 d . . .
H30 H -0.4273 0.7756 0.4108 0.041 Uiso 1 1 calc R . .
C31 C -0.3948(2) 0.6667(2) 0.4701(2) 0.0330(8) Uani 1 1 d . . .
C32 C -0.3250(2) 0.6462(2) 0.5495(2) 0.0292(7) Uani 1 1 d . . .
H32 H -0.3370 0.5802 0.5517 0.035 Uiso 1 1 calc R . .
C33 C -0.1693(2) 0.6971(2) 0.7113(2) 0.0267(7) Uani 1 1 d . . .
C34 C 0.2642(2) 0.8884(2) 0.9974(2) 0.0262(7) Uani 1 1 d . . .
C35 C 0.3533(2) 0.8802(2) 0.9814(2) 0.0286(7) Uani 1 1 d . . .
C36 C 0.4454(2) 0.8874(2) 1.0685(2) 0.0307(8) Uani 1 1 d . B .
C37 C 0.4470(2) 0.8962(2) 1.1586(2) 0.0365(8) Uani 1 1 d . . .
H37 H 0.5078 0.8993 1.2126 0.044 Uiso 1 1 calc R . .
C38 C 0.3584(3) 0.9005(3) 1.1682(2) 0.0394(9) Uani 1 1 d . . .
C39 C 0.2675(2) 0.8978(2) 1.0888(2) 0.0358(8) Uani 1 1 d . . .
H39 H 0.2086 0.9024 1.0974 0.043 Uiso 1 1 calc R . .
C40 C 0.1650(2) 0.8883(2) 0.9162(2) 0.0280(7) Uani 1 1 d . . .
N1 N 0.3435(2) 0.8627(2) 0.71578(18) 0.0358(7) Uani 1 1 d . . .
N2 N 0.4760(2) 0.8401(3) 0.6863(2) 0.0574(9) Uani 1 1 d . . .
N3 N 0.4055(2) 0.8589(2) 0.60843(19) 0.0394(7) Uani 1 1 d . . .
N4 N 0.2481(2) 0.6976(2) 0.43197(18) 0.0353(7) Uani 1 1 d . . .
N5 N 0.1775(3) 0.7394(2) 0.3852(2) 0.0463(8) Uani 1 1 d . . .
N6 N 0.0904(2) 0.59303(19) 0.40378(17) 0.0335(6) Uani 1 1 d . . .
N7 N -0.18403(18) 0.60885(18) 0.89368(17) 0.0280(6) Uani 1 1 d . . .
N8 N -0.3366(2) 0.5971(2) 0.9053(2) 0.0437(8) Uani 1 1 d . . .
N9 N -0.25384(18) 0.61533(18) 0.99538(17) 0.0296(6) Uani 1 1 d . . .
N10 N -0.17475(18) 0.80875(19) 1.14240(18) 0.0316(6) Uani 1 1 d . . .
N11 N -0.0822(2) 0.8035(2) 1.2087(2) 0.0556(9) Uani 1 1 d . . .
N12 N -0.04903(19) 0.95116(18) 1.17269(19) 0.0370(7) Uani 1 1 d . . .
N13 N -0.2849(2) 0.5065(2) 0.3220(2) 0.0442(8) Uani 1 1 d . . .
N14 N -0.1768(3) 0.8660(3) 0.3733(2) 0.0572(10) Uani 1 1 d . . .
N15 N 0.1486(2) 0.6325(2) 1.15304(18) 0.0395(7) Uani 1 1 d . . .
N16 N 0.4441(2) 0.6369(2) 1.0741(2) 0.0408(7) Uani 1 1 d . . .
N17 N -0.2758(3) 0.9402(2) 0.5251(2) 0.0482(8) Uani 1 1 d . . .
N18 N -0.4881(2) 0.5837(2) 0.39233(19) 0.0446(8) Uani 1 1 d . . .
N19 N 0.5451(2) 0.8867(2) 1.0630(2) 0.0459(8) Uani 1 1 d . . .
N20 N 0.3580(3) 0.9089(3) 1.2637(2) 0.0668(11) Uani 1 1 d . . .
O1 O 0.12814(16) 0.83766(16) 0.64670(14) 0.0346(5) Uani 1 1 d . . .
O2 O 0.09991(15) 0.67966(15) 0.64151(14) 0.0347(5) Uani 1 1 d . . .
O3 O -0.08552(15) 0.54042(15) 0.48517(13) 0.0308(5) Uani 1 1 d . . .
O4 O -0.2989(2) 0.4394(2) 0.3601(2) 0.0745(9) Uani 1 1 d . . .
O5 O -0.33584(19) 0.4953(2) 0.23433(17) 0.0627(8) Uani 1 1 d . . .
O6 O -0.2707(2) 0.8512(2) 0.31907(19) 0.0741(9) Uani 1 1 d . . .
O7 O -0.1014(3) 0.9458(2) 0.4011(2) 0.1015(13) Uani 1 1 d . . .
O8 O 0.12066(15) 0.54215(15) 0.74409(13) 0.0315(5) Uani 1 1 d . . .
O9 O 0.00157(16) 0.59010(16) 0.77116(14) 0.0349(5) Uani 1 1 d . . .
O10 O 0.01586(15) 0.59977(17) 0.95518(14) 0.0369(6) Uani 1 1 d . . .
O11 O 0.126(5) 0.711(3) 1.155(3) 0.041(10) Uani 0.13(4) 1 d PU A 1
O11' O 0.0809(13) 0.6685(16) 1.1463(3) 0.077(4) Uani 0.87(4) 1 d P A 2
O12 O 0.18300(19) 0.59494(18) 1.22004(16) 0.0497(6) Uani 1 1 d . A .
O13 O 0.50575(17) 0.6713(2) 1.16200(18) 0.0663(8) Uani 1 1 d . . .
O14 O 0.47108(17) 0.6090(2) 1.01290(19) 0.0621(8) Uani 1 1 d . . .
O15 O -0.19303(15) 0.60580(15) 0.70730(13) 0.0309(5) Uani 1 1 d . . .
O16 O -0.09048(15) 0.76255(14) 0.78684(13) 0.0309(5) Uani 1 1 d . . .
O17 O -0.13795(16) 0.90237(15) 0.69202(15) 0.0412(6) Uani 1 1 d . . .
O18 O -0.1842(2) 1.0004(2) 0.5517(2) 0.0858(11) Uani 1 1 d . . .
O19 O -0.3552(2) 0.9580(2) 0.4839(2) 0.0787(10) Uani 1 1 d . . .
O20 O -0.55758(19) 0.6039(2) 0.33137(18) 0.0710(9) Uani 1 1 d . . .
O21 O -0.4933(2) 0.4984(2) 0.39161(19) 0.0727(9) Uani 1 1 d . . .
O23 O 0.15034(15) 0.87116(17) 0.82859(14) 0.0374(6) Uani 1 1 d . . .
O22 O 0.09567(15) 0.90889(15) 0.93733(14) 0.0326(5) Uani 1 1 d . . .
O24 O 0.35634(16) 0.87122(18) 0.89948(15) 0.0416(6) Uani 1 1 d . . .
O25 O 0.5571(11) 0.886(4) 0.9892(10) 0.052(7) Uani 0.38(6) 1 d P B 1
O25' O 0.530(2) 0.828(3) 0.9890(7) 0.079(8) Uani 0.62(6) 1 d P B 2
O26 O 0.62952(19) 0.9231(2) 1.1379(2) 0.0699(9) Uani 1 1 d . B .
O27 O 0.4293(2) 0.8958(3) 1.32778(19) 0.0927(11) Uani 1 1 d . . .
O28 O 0.2910(10) 0.9436(7) 1.2760(7) 0.080(3) Uani 0.70 1 d P . .
O28' O 0.277(3) 0.8858(18) 1.269(2) 0.119(10) Uani 0.30 1 d P . .
O1W O -0.11281(18) 0.9324(2) 0.90739(18) 0.0659(8) Uani 1 1 d D . .
H1B H -0.1820 0.8962 0.8761 0.099 Uiso 1 1 d RD . .
H1A H -0.1001 0.9877 0.9422 0.099 Uiso 1 1 d RD . .
O2W O -0.3262(3) 0.8119(3) 0.8067(4) 0.160(2) Uani 1 1 d . . .
O3W O -0.4823(6) 0.6899(5) 0.8227(7) 0.295(4) Uani 1 1 d . . .

loop_
_atom_site_aniso_label
_atom_site_aniso_U_11
_atom_site_aniso_U_22
_atom_site_aniso_U_33
_atom_site_aniso_U_23
_atom_site_aniso_U_13
_atom_site_aniso_U_12
Cu1 0.0304(2) 0.0402(2) 0.02046(19) 0.00710(17) 0.00860(16) 0.01570(18)
Cu2 0.0328(2) 0.0375(2) 0.02030(19) 0.01154(17) 0.01065(16) 0.01559(18)
Cu3 0.0306(2) 0.0365(2) 0.02114(19) 0.00990(16) 0.00894(16) 0.01890(18)
Cu4 0.02339(19) 0.0289(2) 0.0278(2) 0.00497(17) 0.00405(16) 0.00659(17)
C1 0.046(2) 0.092(3) 0.033(2) 0.013(2) 0.0162(18) 0.033(2)
C2 0.0404(19) 0.039(2) 0.0335(19) 0.0094(16) 0.0192(16) 0.0128(17)
C3 0.051(2) 0.041(2) 0.046(2) 0.0120(17) 0.0341(17) 0.0099(18)
C4 0.046(2) 0.043(2) 0.046(2) 0.0098(18) 0.0322(17) 0.0105(18)
C5 0.049(2) 0.041(2) 0.0341(18) 0.0145(16) 0.0189(17) 0.0224(19)
C6 0.046(2) 0.040(2) 0.0342(18) 0.0165(16) 0.0193(16) 0.0189(18)
C7 0.0302(18) 0.048(2) 0.0266(17) 0.0035(16) 0.0070(15) 0.0138(17)
C8 0.0259(16) 0.0291(18) 0.0297(17) 0.0050(14) 0.0106(14) 0.0105(14)
C9 0.0315(17) 0.0309(19) 0.0373(18) 0.0070(15) 0.0189(15) 0.0052(15)
C10 0.0253(16) 0.0319(19) 0.0405(19) 0.0040(15) 0.0202(14) 0.0026(15)
C11 0.0284(19) 0.042(2) 0.074(3) 0.018(2) -0.0017(19) 0.0049(19)
C12 0.0293(18) 0.034(2) 0.0397(19) 0.0077(16) 0.0112(15) 0.0117(16)
C13 0.0368(17) 0.042(2) 0.0219(15) 0.0103(15) 0.0140(14) 0.0234(16)
C14 0.0305(16) 0.038(2) 0.0187(15) 0.0091(14) 0.0140(13) 0.0155(16)
C15 0.0316(17) 0.039(2) 0.0251(16) 0.0093(15) 0.0100(14) 0.0141(16)
C16 0.0337(18) 0.055(2) 0.0229(16) 0.0111(16) 0.0082(14) 0.0229(18)
C17 0.048(2) 0.047(2) 0.0284(17) 0.0147(16) 0.0112(16) 0.0306(19)
C18 0.0413(19) 0.037(2) 0.0258(16) 0.0036(15) 0.0092(15) 0.0169(16)
C19 0.0338(17) 0.041(2) 0.0196(15) 0.0107(15) 0.0157(13) 0.0180(17)
C20 0.0280(16) 0.0249(17) 0.0216(15) 0.0075(13) 0.0083(13) 0.0110(14)
C21 0.0312(17) 0.0231(17) 0.0225(15) 0.0062(13) 0.0082(13) 0.0119(14)
C22 0.0351(17) 0.0320(19) 0.0182(15) 0.0075(13) 0.0121(13) 0.0156(15)
C23 0.0283(17) 0.0264(18) 0.0216(16) 0.0033(14) -0.0005(14) 0.0066(14)
C24 0.0204(15) 0.0247(18) 0.0330(17) 0.0058(14) 0.0059(14) 0.0046(14)
C25 0.0324(17) 0.0237(17) 0.0278(16) 0.0080(13) 0.0148(14) 0.0061(14)
C26 0.0323(17) 0.0278(18) 0.0281(16) 0.0139(14) 0.0151(14) 0.0131(15)
C27 0.0213(15) 0.0268(18) 0.0249(15) 0.0083(13) 0.0068(13) 0.0099(14)
C28 0.0238(16) 0.0353(19) 0.0288(17) 0.0124(15) 0.0089(14) 0.0124(15)
C29 0.0296(17) 0.035(2) 0.0331(17) 0.0150(15) 0.0106(14) 0.0137(15)
C30 0.0276(17) 0.048(2) 0.0257(16) 0.0132(16) 0.0060(14) 0.0179(16)
C31 0.0233(16) 0.037(2) 0.0234(16) -0.0012(14) 0.0026(13) 0.0050(15)
C32 0.0294(16) 0.0271(18) 0.0291(16) 0.0089(14) 0.0114(14) 0.0097(14)
C33 0.0260(16) 0.0320(19) 0.0262(16) 0.0096(15) 0.0124(14) 0.0147(15)
C34 0.0230(15) 0.0286(18) 0.0206(15) 0.0078(13) 0.0051(12) 0.0072(14)
C35 0.0296(17) 0.0272(18) 0.0237(16) 0.0066(14) 0.0058(14) 0.0119(14)
C36 0.0274(16) 0.0310(19) 0.0289(17) 0.0097(14) 0.0057(14) 0.0133(15)
C37 0.0301(18) 0.038(2) 0.0270(17) 0.0141(15) -0.0004(14) 0.0093(16)
C38 0.0368(19) 0.048(2) 0.0194(16) 0.0108(15) 0.0071(14) 0.0037(17)
C39 0.0349(18) 0.041(2) 0.0290(18) 0.0114(15) 0.0141(15) 0.0105(16)
C40 0.0286(17) 0.0222(17) 0.0253(17) 0.0032(13) 0.0083(14) 0.0056(14)
N1 0.0359(15) 0.0435(18) 0.0266(14) 0.0055(13) 0.0147(12) 0.0141(13)
N2 0.0435(17) 0.087(3) 0.0425(18) 0.0092(17) 0.0214(15) 0.0263(18)
N3 0.0396(16) 0.0370(17) 0.0370(16) 0.0049(13) 0.0225(14) 0.0036(14)
N4 0.0465(17) 0.0336(17) 0.0294(14) 0.0085(13) 0.0218(13) 0.0135(14)
N5 0.062(2) 0.0401(19) 0.0465(18) 0.0206(15) 0.0278(16) 0.0245(17)
N6 0.0383(16) 0.0384(17) 0.0243(13) 0.0109(12) 0.0147(12) 0.0132(13)
N7 0.0299(14) 0.0302(15) 0.0254(14) 0.0061(11) 0.0123(11) 0.0143(12)
N8 0.0276(14) 0.058(2) 0.0366(16) 0.0057(14) 0.0105(13) 0.0124(14)
N9 0.0273(14) 0.0257(15) 0.0302(14) 0.0030(11) 0.0114(12) 0.0066(12)
N10 0.0242(14) 0.0283(16) 0.0360(15) 0.0033(12) 0.0110(12) 0.0071(12)
N11 0.0365(17) 0.0370(19) 0.064(2) 0.0164(16) 0.0003(15) 0.0041(15)
N12 0.0257(14) 0.0260(15) 0.0439(16) 0.0056(13) 0.0072(12) 0.0023(12)
N13 0.0344(16) 0.051(2) 0.0360(17) 0.0108(15) 0.0070(14) 0.0144(15)
N14 0.079(2) 0.057(2) 0.0321(17) 0.0094(16) 0.0087(17) 0.044(2)
N15 0.0367(16) 0.054(2) 0.0223(14) 0.0057(13) 0.0061(13) 0.0215(15)
N16 0.0250(14) 0.0400(18) 0.0423(18) 0.0063(14) 0.0087(14) 0.0031(13)
N17 0.0490(19) 0.0418(19) 0.0431(17) 0.0202(15) 0.0081(15) 0.0166(17)
N18 0.0345(16) 0.051(2) 0.0302(15) 0.0009(15) 0.0028(13) 0.0129(15)
N19 0.0389(17) 0.059(2) 0.0406(18) 0.0154(18) 0.0090(16) 0.0308(16)
N20 0.049(2) 0.100(3) 0.0305(18) 0.0262(19) 0.0102(17) 0.007(2)
O1 0.0353(12) 0.0347(14) 0.0253(11) 0.0061(10) 0.0056(10) 0.0138(11)
O2 0.0300(11) 0.0331(13) 0.0287(11) 0.0088(10) 0.0036(9) 0.0087(10)
O3 0.0323(11) 0.0366(13) 0.0222(11) 0.0101(9) 0.0087(9) 0.0153(10)
O4 0.0581(18) 0.058(2) 0.0612(18) 0.0253(16) -0.0036(14) -0.0014(15)
O5 0.0525(15) 0.073(2) 0.0301(14) 0.0044(13) -0.0024(12) 0.0131(14)
O6 0.0814(19) 0.079(2) 0.0512(16) 0.0201(14) 0.0004(15) 0.0551(18)
O7 0.106(3) 0.050(2) 0.098(3) 0.0221(19) -0.006(2) 0.032(2)
O8 0.0351(11) 0.0464(14) 0.0204(11) 0.0126(10) 0.0133(9) 0.0228(11)
O9 0.0368(12) 0.0555(15) 0.0230(11) 0.0169(10) 0.0126(9) 0.0300(11)
O10 0.0326(12) 0.0667(17) 0.0207(11) 0.0169(10) 0.0120(9) 0.0291(12)
O11 0.033(13) 0.056(14) 0.048(11) 0.009(7) 0.023(8) 0.030(9)
O11' 0.069(6) 0.160(10) 0.027(2) 0.020(3) 0.019(3) 0.081(8)
O12 0.0676(16) 0.0567(17) 0.0293(12) 0.0162(12) 0.0221(12) 0.0271(14)
O13 0.0272(12) 0.100(2) 0.0401(15) 0.0035(14) -0.0027(11) 0.0133(14)
O14 0.0297(13) 0.090(2) 0.0551(17) 0.0047(15) 0.0180(12) 0.0151(14)
O15 0.0305(11) 0.0297(13) 0.0259(11) 0.0084(9) 0.0048(9) 0.0132(10)
O16 0.0285(11) 0.0267(12) 0.0244(11) 0.0063(9) 0.0014(9) 0.0075(10)
O17 0.0345(12) 0.0279(13) 0.0365(13) 0.0095(10) -0.0033(10) 0.0049(10)
O18 0.067(2) 0.060(2) 0.099(2) 0.0468(18) 0.0102(18) 0.0079(17)
O19 0.0650(18) 0.065(2) 0.101(2) 0.0422(17) 0.0149(17) 0.0400(16)
O20 0.0526(15) 0.0685(19) 0.0462(15) -0.0006(14) -0.0178(13) 0.0236(15)
O21 0.0666(18) 0.0412(18) 0.0584(18) -0.0047(14) -0.0104(14) 0.0115(14)
O23 0.0270(11) 0.0643(17) 0.0219(11) 0.0107(11) 0.0080(9) 0.0229(11)
O22 0.0248(11) 0.0427(14) 0.0268(11) 0.0047(10) 0.0090(9) 0.0137(10)
O24 0.0349(12) 0.0708(18) 0.0250(12) 0.0159(11) 0.0110(10) 0.0301(12)
O25 0.030(5) 0.087(18) 0.031(5) 0.008(6) 0.014(3) 0.015(7)
O25' 0.062(9) 0.127(19) 0.054(4) 0.005(6) 0.014(4) 0.065(12)
O26 0.0355(14) 0.096(2) 0.0649(18) 0.0158(16) 0.0079(14) 0.0297(15)
O27 0.075(2) 0.162(3) 0.0369(16) 0.0530(19) 0.0171(15) 0.039(2)
O28 0.078(5) 0.146(8) 0.037(3) 0.032(4) 0.037(3) 0.050(6)
O28' 0.084(12) 0.22(3) 0.081(13) 0.10(2) 0.052(10) 0.04(2)
O1W 0.0457(14) 0.073(2) 0.0674(18) -0.0119(15) 0.0295(13) 0.0153(14)
O2W 0.054(2) 0.151(4) 0.241(5) 0.061(4) 0.030(3) 0.040(2)
O3W 0.224(7) 0.195(7) 0.417(12) 0.108(7) 0.095(7) 0.072(6)

loop_
_atom_type_symbol
_atom_type_description
_atom_type_scat_dispersion_real
_atom_type_scat_dispersion_imag
_atom_type_scat_source
C C 0.0033 0.0016 'International Tables Vol C Tables 4.2.6.8 and 6.1.1.4'
H H 0.0000 0.0000 'International Tables Vol C Tables 4.2.6.8 and 6.1.1.4'
N N 0.0061 0.0033 'International Tables Vol C Tables 4.2.6.8 and 6.1.1.4'
O O 0.0106 0.0060 'International Tables Vol C Tables 4.2.6.8 and 6.1.1.4'
Cu Cu 0.3201 1.2651 'International Tables Vol C Tables 4.2.6.8 and 6.1.1.4'

loop_
_geom_angle_atom_site_label_1
_geom_angle_atom_site_label_2
_geom_angle_atom_site_label_3
_geom_angle
_geom_angle_site_symmetry_1
_geom_angle_site_symmetry_3
O23 Cu1 O24 92.32(9) . .
O23 Cu1 N1 173.85(11) . .
O24 Cu1 N1 90.75(10) . .
O23 Cu1 O1 87.26(8) . .
O24 Cu1 O1 175.15(10) . .
N1 Cu1 O1 90.13(10) . .
O2 Cu2 O3 90.88(8) . .
O2 Cu2 N6 166.22(10) . 2_566
O3 Cu2 N6 88.79(9) . 2_566
O2 Cu2 O8 87.66(8) . .
O3 Cu2 O8 178.35(9) . .
N6 Cu2 O8 92.44(9) 2_566 .
O10 Cu3 O9 91.83(8) . .
O10 Cu3 N7 89.19(9) . .
O9 Cu3 N7 177.53(10) . .
O10 Cu3 O15 179.26(10) . .
O9 Cu3 O15 87.62(8) . .
N7 Cu3 O15 91.37(9) . .
O17 Cu4 O16 90.92(8) . .
O17 Cu4 N12 87.23(9) . 2_577
O16 Cu4 N12 168.55(10) . 2_577
O17 Cu4 O22 174.19(10) . .
O16 Cu4 O22 88.83(8) . .
N12 Cu4 O22 91.87(9) 2_577 .
O17 Cu4 O1W 97.24(10) . .
O16 Cu4 O1W 93.40(10) . .
N12 Cu4 O1W 98.04(11) 2_577 .
O22 Cu4 O1W 88.57(9) . .
N2 C1 N1 114.3(3) . .
N2 C1 H1 122.9 . .
N1 C1 H1 122.9 . .
N3 C2 N1 110.0(3) . .
N3 C2 H2 125.0 . .
N1 C2 H2 125.0 . .
N3 C3 C4 110.6(3) . .
N3 C3 H3A 109.5 . .
C4 C3 H3A 109.5 . .
N3 C3 H3B 109.5 . .
C4 C3 H3B 109.5 . .
H3A C3 H3B 108.1 . .
N4 C4 C3 112.0(3) . .
N4 C4 H4A 109.2 . .
C3 C4 H4A 109.2 . .
N4 C4 H4B 109.2 . .
C3 C4 H4B 109.2 . .
H4A C4 H4B 107.9 . .
N5 C5 N6 115.0(3) . .
N5 C5 H5 122.5 . .
N6 C5 H5 122.5 . .
N4 C6 N6 110.1(3) . .
N4 C6 H6 124.9 . .
N6 C6 H6 124.9 . .
N8 C7 N7 114.2(3) . .
N8 C7 H7 122.9 . .
N7 C7 H7 122.9 . .
N7 C8 N9 110.1(2) . .
N7 C8 H8 125.0 . .
N9 C8 H8 125.0 . .
N9 C9 C10 110.3(3) . .
N9 C9 H9A 109.6 . .
C10 C9 H9A 109.6 . .
N9 C9 H9B 109.6 . .
C10 C9 H9B 109.6 . .
H9A C9 H9B 108.1 . .
N10 C10 C9 111.2(2) . .
N10 C10 H10A 109.4 . .
C9 C10 H10A 109.4 . .
N10 C10 H10B 109.4 . .
C9 C10 H10B 109.4 . .
H10A C10 H10B 108.0 . .
N11 C11 N12 115.5(3) . .
N11 C11 H11 122.2 . .
N12 C11 H11 122.2 . .
N10 C12 N12 110.6(3) . .
N10 C12 H12 124.7 . .
N12 C12 H12 124.7 . .
C18 C13 C14 121.0(2) . .
C18 C13 C19 116.3(3) . .
C14 C13 C19 122.8(3) . .
O3 C14 C13 124.1(2) . .
O3 C14 C15 120.2(3) . .
C13 C14 C15 115.6(3) . .
C16 C15 C14 123.0(3) . .
C16 C15 N13 115.8(3) . .
C14 C15 N13 121.1(3) . .
C17 C16 C15 119.0(3) . .
C17 C16 H16 120.5 . .
C15 C16 H16 120.5 . .
C16 C17 C18 121.5(3) . .
C16 C17 N14 119.4(3) . .
C18 C17 N14 119.1(3) . .
C17 C18 C13 119.8(3) . .
C17 C18 H18 120.1 . .
C13 C18 H18 120.1 . .
O1 C19 O2 120.7(2) . .
O1 C19 C13 117.3(3) . .
O2 C19 C13 122.0(3) . .
C25 C20 C21 120.9(2) . .
C25 C20 C26 117.6(3) . .
C21 C20 C26 121.5(2) . .
O10 C21 C20 124.8(2) . .
O10 C21 C22 119.3(3) . .
C20 C21 C22 115.8(2) . .
C23 C22 C21 122.9(3) . .
C23 C22 N15 117.5(2) . .
C21 C22 N15 119.6(2) . .
C24 C23 C22 118.4(3) . .
C24 C23 H23 120.8 . .
C22 C23 H23 120.8 . .
C23 C24 C25 122.1(3) . .
C23 C24 N16 118.6(3) . .
C25 C24 N16 119.3(3) . .
C24 C25 C20 119.8(3) . .
C24 C25 H25 120.1 . .
C20 C25 H25 120.1 . .
O8 C26 O9 120.1(3) . .
O8 C26 C20 119.5(2) . .
O9 C26 C20 120.4(3) . .
C32 C27 C28 121.1(2) . .
C32 C27 C33 117.1(3) . .
C28 C27 C33 121.8(2) . .
O17 C28 C27 124.9(2) . .
O17 C28 C29 120.1(3) . .
C27 C28 C29 115.0(3) . .
C30 C29 C28 123.3(3) . .
C30 C29 N17 116.6(3) . .
C28 C29 N17 120.1(3) . .
C29 C30 C31 119.0(3) . .
C29 C30 H30 120.5 . .
C31 C30 H30 120.5 . .
C30 C31 C32 121.5(3) . .
C30 C31 N18 119.6(3) . .
C32 C31 N18 118.9(3) . .
C31 C32 C27 120.0(3) . .
C31 C32 H32 120.0 . .
C27 C32 H32 120.0 . .
O15 C33 O16 119.9(2) . .
O15 C33 C27 117.8(2) . .
O16 C33 C27 122.3(3) . .
C39 C34 C35 121.2(2) . .
C39 C34 C40 117.3(3) . .
C35 C34 C40 121.5(3) . .
O24 C35 C34 124.9(2) . .
O24 C35 C36 120.5(3) . .
C34 C35 C36 114.5(3) . .
C37 C36 C35 123.4(3) . .
C37 C36 N19 116.8(2) . .
C35 C36 N19 119.8(3) . .
C38 C37 C36 119.1(3) . .
C38 C37 H37 120.5 . .
C36 C37 H37 120.5 . .
C37 C38 C39 121.3(3) . .
C37 C38 N20 119.9(3) . .
C39 C38 N20 118.8(3) . .
C34 C39 C38 120.4(3) . .
C34 C39 H39 119.8 . .
C38 C39 H39 119.8 . .
O23 C40 O22 119.7(2) . .
O23 C40 C34 121.9(3) . .
O22 C40 C34 118.4(3) . .
C2 N1 C1 103.1(3) . .
C2 N1 Cu1 127.2(2) . .
C1 N1 Cu1 129.3(2) . .
C1 N2 N3 102.9(3) . .
C2 N3 N2 109.7(3) . .
C2 N3 C3 128.5(3) . .
N2 N3 C3 121.4(3) . .
C6 N4 N5 110.3(3) . .
C6 N4 C4 128.5(3) . .
N5 N4 C4 121.0(3) . .
C5 N5 N4 102.2(3) . .
C6 N6 C5 102.4(3) . .
C6 N6 Cu2 121.2(2) . 2_566
C5 N6 Cu2 135.5(2) . 2_566
C8 N7 C7 103.1(3) . .
C8 N7 Cu3 129.38(19) . .
C7 N7 Cu3 127.4(2) . .
C7 N8 N9 103.1(2) . .
C8 N9 N8 109.5(3) . .
C8 N9 C9 130.5(2) . .
N8 N9 C9 120.0(2) . .
C12 N10 N11 110.5(3) . .
C12 N10 C10 129.1(3) . .
N11 N10 C10 120.3(3) . .
C11 N11 N10 101.4(3) . .
C12 N12 C11 102.0(3) . .
C12 N12 Cu4 129.3(2) . 2_577
C11 N12 Cu4 128.3(2) . 2_577
O4 N13 O5 122.9(3) . .
O4 N13 C15 119.7(3) . .
O5 N13 C15 117.4(3) . .
O7 N14 O6 124.4(3) . .
O7 N14 C17 118.3(3) . .
O6 N14 C17 117.3(3) . .
O11' N15 O12 121.3(6) . .
O11' N15 O11 32.6(16) . .
O12 N15 O11 129.2(16) . .
O11' N15 C22 121.3(6) . .
O12 N15 C22 117.3(2) . .
O11 N15 C22 105.6(17) . .
O14 N16 O13 123.7(3) . .
O14 N16 C24 118.3(3) . .
O13 N16 C24 118.0(3) . .
O19 N17 O18 122.7(3) . .
O19 N17 C29 117.8(3) . .
O18 N17 C29 119.4(3) . .
O21 N18 O20 123.5(3) . .
O21 N18 C31 118.9(3) . .
O20 N18 C31 117.7(3) . .
O26 N19 O25 113.6(8) . .
O26 N19 O25' 124.7(7) . .
O25 N19 O25' 39.1(5) . .
O26 N19 C36 117.8(3) . .
O25 N19 C36 123.5(9) . .
O25' N19 C36 114.9(13) . .
O28' N20 O27 113.7(13) . .
O28' N20 O28 37.2(12) . .
O27 N20 O28 124.8(5) . .
O28' N20 C38 120.6(14) . .
O27 N20 C38 117.9(4) . .
O28 N20 C38 116.5(5) . .
C19 O1 Cu1 112.09(18) . .
C19 O2 Cu2 128.76(19) . .
C14 O3 Cu2 125.03(18) . .
C26 O8 Cu2 105.41(16) . .
C26 O9 Cu3 130.09(19) . .
C21 O10 Cu3 127.35(19) . .
C33 O15 Cu3 105.20(17) . .
C33 O16 Cu4 130.88(19) . .
C28 O17 Cu4 129.14(19) . .
C40 O23 Cu1 130.52(18) . .
C40 O22 Cu4 110.35(18) . .
C35 O24 Cu1 128.29(18) . .
O28' O28 N20 63(3) . .
O28 O28' N20 79(3) . .
Cu4 O1W H1B 111.0 . .
Cu4 O1W H1A 125.1 . .
H1B O1W H1A 112.0 . .

loop_
_geom_bond_atom_site_label_1
_geom_bond_atom_site_label_2
_geom_bond_distance
_geom_bond_site_symmetry_2
Cu1 O23 1.893(2) .
Cu1 O24 1.9091(19) .
Cu1 N1 1.947(3) .
Cu1 O1 1.9493(18) .
Cu2 O2 1.928(2) .
Cu2 O3 1.9416(17) .
Cu2 N6 1.989(3) 2_566
Cu2 O8 1.9936(17) .
Cu3 O10 1.9041(18) .
Cu3 O9 1.911(2) .
Cu3 N7 1.966(2) .
Cu3 O15 1.9674(17) .
Cu4 O17 1.9227(18) .
Cu4 O16 1.930(2) .
Cu4 N12 1.983(3) 2_577
Cu4 O22 2.0188(18) .
Cu4 O1W 2.261(2) .
C1 N2 1.302(5) .
C1 N1 1.354(4) .
C1 H1 0.9300 .
C2 N3 1.320(4) .
C2 N1 1.321(4) .
C2 H2 0.9300 .
C3 N3 1.450(4) .
C3 C4 1.505(4) .
C3 H3A 0.9700 .
C3 H3B 0.9700 .
C4 N4 1.465(4) .
C4 H4A 0.9700 .
C4 H4B 0.9700 .
C5 N5 1.310(4) .
C5 N6 1.356(4) .
C5 H5 0.9300 .
C6 N4 1.322(4) .
C6 N6 1.326(4) .
C6 H6 0.9300 .
C7 N8 1.303(4) .
C7 N7 1.364(3) .
C7 H7 0.9300 .
C8 N7 1.321(4) .
C8 N9 1.328(4) .
C8 H8 0.9300 .
C9 N9 1.453(4) .
C9 C10 1.510(4) .
C9 H9A 0.9700 .
C9 H9B 0.9700 .
C10 N10 1.459(4) .
C10 H10A 0.9700 .
C10 H10B 0.9700 .
C11 N11 1.309(4) .
C11 N12 1.347(4) .
C11 H11 0.9300 .
C12 N10 1.302(4) .
C12 N12 1.328(4) .
C12 H12 0.9300 .
C13 C18 1.397(4) .
C13 C14 1.421(4) .
C13 C19 1.492(4) .
C14 O3 1.303(3) .
C14 C15 1.426(4) .
C15 C16 1.373(4) .
C15 N13 1.465(4) .
C16 C17 1.369(5) .
C16 H16 0.9300 .
C17 C18 1.382(4) .
C17 N14 1.461(4) .
C18 H18 0.9300 .
C19 O1 1.261(4) .
C19 O2 1.263(3) .
C20 C25 1.393(4) .
C20 C21 1.421(4) .
C20 C26 1.492(4) .
C21 O10 1.289(3) .
C21 C22 1.429(4) .
C22 C23 1.383(4) .
C22 N15 1.452(4) .
C23 C24 1.367(4) .
C23 H23 0.9300 .
C24 C25 1.382(4) .
C24 N16 1.461(4) .
C25 H25 0.9300 .
C26 O8 1.257(3) .
C26 O9 1.271(3) .
C27 C32 1.389(4) .
C27 C28 1.430(4) .
C27 C33 1.484(4) .
C28 O17 1.282(3) .
C28 C29 1.435(4) .
C29 C30 1.365(4) .
C29 N17 1.454(4) .
C30 C31 1.370(4) .
C30 H30 0.9300 .
C31 C32 1.384(4) .
C31 N18 1.456(4) .
C32 H32 0.9300 .
C33 O15 1.255(3) .
C33 O16 1.265(3) .
C34 C39 1.375(4) .
C34 C35 1.434(4) .
C34 C40 1.493(4) .
C35 O24 1.269(4) .
C35 C36 1.442(4) .
C36 C37 1.366(4) .
C36 N19 1.478(4) .
C37 C38 1.362(4) .
C37 H37 0.9300 .
C38 C39 1.391(4) .
C38 N20 1.459(5) .
C39 H39 0.9300 .
C40 O23 1.258(3) .
C40 O22 1.265(3) .
N2 N3 1.360(4) .
N4 N5 1.354(3) .
N6 Cu2 1.989(3) 2_566
N8 N9 1.362(3) .
N10 N11 1.362(3) .
N12 Cu4 1.983(3) 2_577
N13 O4 1.208(4) .
N13 O5 1.221(3) .
N14 O7 1.217(4) .
N14 O6 1.220(3) .
N15 O11' 1.214(5) .
N15 O12 1.232(3) .
N15 O11 1.27(3) .
N16 O14 1.216(3) .
N16 O13 1.225(3) .
N17 O19 1.199(3) .
N17 O18 1.220(4) .
N18 O21 1.217(3) .
N18 O20 1.220(3) .
N19 O26 1.211(3) .
N19 O25 1.212(15) .
N19 O25' 1.231(14) .
N20 O28' 1.16(3) .
N20 O27 1.203(4) .
N20 O28 1.277(11) .
O28 O28' 0.79(3) .
O1W H1B 0.8715 .
O1W H1A 0.8307 .

loop_
_geom_torsion_atom_site_label_1
_geom_torsion_atom_site_label_2
_geom_torsion_atom_site_label_3
_geom_torsion_atom_site_label_4
_geom_torsion
_geom_torsion_site_symmetry_1
_geom_torsion_site_symmetry_4
N3 C3 C4 N4 60.7(4) . .
N9 C9 C10 N10 -67.7(3) . .
C18 C13 C14 O3 175.5(3) . .
C19 C13 C14 O3 -3.9(5) . .
C18 C13 C14 C15 -1.8(4) . .
C19 C13 C14 C15 178.9(3) . .
O3 C14 C15 C16 -177.2(3) . .
C13 C14 C15 C16 0.1(5) . .
O3 C14 C15 N13 3.5(5) . .
C13 C14 C15 N13 -179.2(3) . .
C14 C15 C16 C17 1.6(5) . .
N13 C15 C16 C17 -179.0(3) . .
C15 C16 C17 C18 -1.8(5) . .
C15 C16 C17 N14 177.3(3) . .
C16 C17 C18 C13 0.2(5) . .
N14 C17 C18 C13 -178.9(3) . .
C14 C13 C18 C17 1.6(5) . .
C19 C13 C18 C17 -179.0(3) . .
C18 C13 C19 O1 0.0(4) . .
C14 C13 C19 O1 179.4(3) . .
C18 C13 C19 O2 179.2(3) . .
C14 C13 C19 O2 -1.5(5) . .
C25 C20 C21 O10 -179.3(3) . .
C26 C20 C21 O10 0.8(5) . .
C25 C20 C21 C22 -1.5(4) . .
C26 C20 C21 C22 178.5(3) . .
O10 C21 C22 C23 179.5(3) . .
C20 C21 C22 C23 1.7(4) . .
O10 C21 C22 N15 2.1(4) . .
C20 C21 C22 N15 -175.8(3) . .
C21 C22 C23 C24 -0.3(4) . .
N15 C22 C23 C24 177.2(3) . .
C22 C23 C24 C25 -1.3(5) . .
C22 C23 C24 N16 179.9(3) . .
C23 C24 C25 C20 1.4(4) . .
N16 C24 C25 C20 -179.8(3) . .
C21 C20 C25 C24 0.1(4) . .
C26 C20 C25 C24 -180.0(3) . .
C25 C20 C26 O8 17.0(4) . .
C21 C20 C26 O8 -163.1(3) . .
C25 C20 C26 O9 -162.2(3) . .
C21 C20 C26 O9 17.7(4) . .
C32 C27 C28 O17 178.2(3) . .
C33 C27 C28 O17 0.6(5) . .
C32 C27 C28 C29 -0.2(4) . .
C33 C27 C28 C29 -177.7(3) . .
O17 C28 C29 C30 -176.4(3) . .
C27 C28 C29 C30 2.0(5) . .
O17 C28 C29 N17 3.6(5) . .
C27 C28 C29 N17 -178.0(3) . .
C28 C29 C30 C31 -2.6(5) . .
N17 C29 C30 C31 177.4(3) . .
C29 C30 C31 C32 1.2(5) . .
C29 C30 C31 N18 -179.9(3) . .
C30 C31 C32 C27 0.6(5) . .
N18 C31 C32 C27 -178.3(3) . .
C28 C27 C32 C31 -1.1(5) . .
C33 C27 C32 C31 176.6(3) . .
C32 C27 C33 O15 2.8(4) . .
C28 C27 C33 O15 -179.5(3) . .
C32 C27 C33 O16 -176.5(3) . .
C28 C27 C33 O16 1.2(4) . .
C39 C34 C35 O24 179.9(3) . .
C40 C34 C35 O24 -0.8(5) . .
C39 C34 C35 C36 -2.8(4) . .
C40 C34 C35 C36 176.5(3) . .
O24 C35 C36 C37 -179.4(3) . .
C34 C35 C36 C37 3.2(4) . .
O24 C35 C36 N19 1.4(4) . .
C34 C35 C36 N19 -176.0(3) . .
C35 C36 C37 C38 -1.3(5) . .
N19 C36 C37 C38 177.9(3) . .
C36 C37 C38 C39 -1.2(5) . .
C36 C37 C38 N20 179.4(3) . .
C35 C34 C39 C38 0.6(5) . .
C40 C34 C39 C38 -178.7(3) . .
C37 C38 C39 C34 1.5(5) . .
N20 C38 C39 C34 -179.1(3) . .
C39 C34 C40 O23 -173.5(3) . .
C35 C34 C40 O23 7.2(4) . .
C39 C34 C40 O22 8.4(4) . .
C35 C34 C40 O22 -170.9(3) . .
N3 C2 N1 C1 0.7(4) . .
N3 C2 N1 Cu1 -172.8(2) . .
N2 C1 N1 C2 -1.0(4) . .
N2 C1 N1 Cu1 172.4(3) . .
O23 Cu1 N1 C2 -49.5(10) . .
O24 Cu1 N1 C2 -169.4(3) . .
O1 Cu1 N1 C2 15.4(3) . .
O23 Cu1 N1 C1 138.7(8) . .
O24 Cu1 N1 C1 18.7(3) . .
O1 Cu1 N1 C1 -156.5(3) . .
N1 C1 N2 N3 0.8(4) . .
N1 C2 N3 N2 -0.3(4) . .
N1 C2 N3 C3 172.0(3) . .
C1 N2 N3 C2 -0.3(4) . .
C1 N2 N3 C3 -173.3(3) . .
C4 C3 N3 C2 -91.6(4) . .
C4 C3 N3 N2 79.9(4) . .
N6 C6 N4 N5 -0.1(4) . .
N6 C6 N4 C4 -175.0(3) . .
C3 C4 N4 C6 -130.4(3) . .
C3 C4 N4 N5 55.2(4) . .
N6 C5 N5 N4 0.1(4) . .
C6 N4 N5 C5 0.0(3) . .
C4 N4 N5 C5 175.3(3) . .
N4 C6 N6 C5 0.2(3) . .
N4 C6 N6 Cu2 170.6(2) . 2_566
N5 C5 N6 C6 -0.2(4) . .
N5 C5 N6 Cu2 -168.5(2) . 2_566
N9 C8 N7 C7 0.6(3) . .
N9 C8 N7 Cu3 -175.78(19) . .
N8 C7 N7 C8 -0.6(4) . .
N8 C7 N7 Cu3 175.9(2) . .
O10 Cu3 N7 C8 9.1(3) . .
O9 Cu3 N7 C8 124(2) . .
O15 Cu3 N7 C8 -170.4(3) . .
O10 Cu3 N7 C7 -166.5(3) . .
O9 Cu3 N7 C7 -52(2) . .
O15 Cu3 N7 C7 14.0(3) . .
N7 C7 N8 N9 0.3(4) . .
N7 C8 N9 N8 -0.5(3) . .
N7 C8 N9 C9 -178.6(3) . .
C7 N8 N9 C8 0.1(3) . .
C7 N8 N9 C9 178.5(3) . .
C10 C9 N9 C8 103.2(3) . .
C10 C9 N9 N8 -74.8(3) . .
N12 C12 N10 N11 0.2(4) . .
N12 C12 N10 C10 175.9(3) . .
C9 C10 N10 C12 138.2(3) . .
C9 C10 N10 N11 -46.4(4) . .
N12 C11 N11 N10 0.4(5) . .
C12 N10 N11 C11 -0.3(4) . .
C10 N10 N11 C11 -176.5(3) . .
N10 C12 N12 C11 0.1(4) . .
N10 C12 N12 Cu4 -172.4(2) . 2_577
N11 C11 N12 C12 -0.3(5) . .
N11 C11 N12 Cu4 172.3(3) . 2_577
C16 C15 N13 O4 -146.2(3) . .
C14 C15 N13 O4 33.2(5) . .
C16 C15 N13 O5 34.1(4) . .
C14 C15 N13 O5 -146.5(3) . .
C16 C17 N14 O7 -159.9(4) . .
C18 C17 N14 O7 19.2(5) . .
C16 C17 N14 O6 19.1(5) . .
C18 C17 N14 O6 -161.7(3) . .
C23 C22 N15 O11' 147.1(13) . .
C21 C22 N15 O11' -35.3(13) . .
C23 C22 N15 O12 -36.5(4) . .
C21 C22 N15 O12 141.1(3) . .
C23 C22 N15 O11 116(3) . .
C21 C22 N15 O11 -67(3) . .
C23 C24 N16 O14 165.5(3) . .
C25 C24 N16 O14 -13.4(4) . .
C23 C24 N16 O13 -13.2(4) . .
C25 C24 N16 O13 167.9(3) . .
C30 C29 N17 O19 33.9(5) . .
C28 C29 N17 O19 -146.1(3) . .
C30 C29 N17 O18 -142.2(4) . .
C28 C29 N17 O18 37.9(5) . .
C30 C31 N18 O21 170.1(3) . .
C32 C31 N18 O21 -11.0(5) . .
C30 C31 N18 O20 -10.5(5) . .
C32 C31 N18 O20 168.5(3) . .
C37 C36 N19 O26 -21.8(5) . .
C35 C36 N19 O26 157.4(3) . .
C37 C36 N19 O25 -175(3) . .
C35 C36 N19 O25 4(3) . .
C37 C36 N19 O25' 141(2) . .
C35 C36 N19 O25' -40(2) . .
C37 C38 N20 O28' -159.0(15) . .
C39 C38 N20 O28' 21.6(16) . .
C37 C38 N20 O27 -11.7(6) . .
C39 C38 N20 O27 168.8(4) . .
C37 C38 N20 O28 158.7(6) . .
C39 C38 N20 O28 -20.8(8) . .
O2 C19 O1 Cu1 -10.4(4) . .
C13 C19 O1 Cu1 168.8(2) . .
O23 Cu1 O1 C19 -90.4(2) . .
O24 Cu1 O1 C19 -5.3(12) . .
N1 Cu1 O1 C19 95.1(2) . .
O1 C19 O2 Cu2 165.7(2) . .
C13 C19 O2 Cu2 -13.5(4) . .
O3 Cu2 O2 C19 23.4(3) . .
N6 Cu2 O2 C19 -65.1(5) 2_566 .
O8 Cu2 O2 C19 -155.8(3) . .
C13 C14 O3 Cu2 22.8(4) . .
C15 C14 O3 Cu2 -160.1(2) . .
O2 Cu2 O3 C14 -27.3(2) . .
N6 Cu2 O3 C14 138.9(2) 2_566 .
O8 Cu2 O3 C14 1(3) . .
O9 C26 O8 Cu2 5.7(3) . .
C20 C26 O8 Cu2 -173.5(2) . .
O2 Cu2 O8 C26 82.9(2) . .
O3 Cu2 O8 C26 55(3) . .
N6 Cu2 O8 C26 -83.3(2) 2_566 .
O8 C26 O9 Cu3 160.3(2) . .
C20 C26 O9 Cu3 -20.5(4) . .
O10 Cu3 O9 C26 6.8(3) . .
N7 Cu3 O9 C26 -108(2) . .
O15 Cu3 O9 C26 -173.7(3) . .
C20 C21 O10 Cu3 -16.0(4) . .
C22 C21 O10 Cu3 166.3(2) . .
O9 Cu3 O10 C21 11.9(2) . .
N7 Cu3 O10 C21 -170.3(2) . .
O15 Cu3 O10 C21 -31(7) . .
O16 C33 O15 Cu3 0.4(3) . .
C27 C33 O15 Cu3 -178.9(2) . .
O10 Cu3 O15 C33 -49(7) . .
O9 Cu3 O15 C33 -92.32(19) . .
N7 Cu3 O15 C33 89.94(19) . .
O15 C33 O16 Cu4 176.91(19) . .
C27 C33 O16 Cu4 -3.8(4) . .
O17 Cu4 O16 C33 3.7(3) . .
N12 Cu4 O16 C33 -76.9(5) 2_577 .
O22 Cu4 O16 C33 -170.5(3) . .
O1W Cu4 O16 C33 101.0(3) . .
C27 C28 O17 Cu4 0.2(5) . .
C29 C28 O17 Cu4 178.5(2) . .
O16 Cu4 O17 C28 -1.7(3) . .
N12 Cu4 O17 C28 167.0(3) 2_577 .
O22 Cu4 O17 C28 85.7(10) . .
O1W Cu4 O17 C28 -95.3(3) . .
O22 C40 O23 Cu1 168.1(2) . .
C34 C40 O23 Cu1 -9.9(4) . .
O24 Cu1 O23 C40 5.7(3) . .
N1 Cu1 O23 C40 -114.1(8) . .
O1 Cu1 O23 C40 -179.1(3) . .
O23 C40 O22 Cu4 0.6(4) . .
C34 C40 O22 Cu4 178.8(2) . .
O17 Cu4 O22 C40 -6.0(10) . .
O16 Cu4 O22 C40 81.6(2) . .
N12 Cu4 O22 C40 -87.0(2) 2_577 .
O1W Cu4 O22 C40 175.0(2) . .
C34 C35 O24 Cu1 -2.8(5) . .
C36 C35 O24 Cu1 -179.9(2) . .
O23 Cu1 O24 C35 0.9(3) . .
N1 Cu1 O24 C35 175.6(3) . .
O1 Cu1 O24 C35 -84.0(11) . .
O27 N20 O28 O28' -84(3) . .
C38 N20 O28 O28' 107(3) . .
O27 N20 O28' O28 117(2) . .
C38 N20 O28' O28 -94(3) . .
